data_4339359
loop_
_publ_author_name
'Wang, Wei'
'Qiao, Juan'
'Wang, Liduo'
'Duan, Lian'
'Zhang, Deqiang'
'Yang, Weitao'
'Qiu, Yong'

_publ_section_title
;
 Synthesis, structures, and optical properties of cadmium
 iodide/phenethylamine hybrid materials with controlled structures and
 emissions.
;
_journal_issue 24
_journal_name_full 'Inorganic chemistry'
_journal_page_first 10252
_journal_page_last 10260
_journal_paper_doi 10.1021/ic7007304
_journal_volume 46
_journal_year 2007
_chemical_formula_moiety 'C16 H22 Cd I2 N2'
_chemical_formula_sum 'C16 H22 Cd I2 N2'
_chemical_formula_weight 608.58
_chemical_name_common CdI2(PEA)2
_chemical_name_systematic CdI2(PEA)2
_space_group_IT_number 15
_symmetry_cell_setting monoclinic
_symmetry_space_group_name_Hall '-C 2yc'
_symmetry_space_group_name_H-M 'C 1 2/c 1'
_atom_sites_solution_hydrogens geom
_atom_sites_solution_primary direct
_atom_sites_solution_secondary difmap
_audit_creation_method SHELXL-97
_cell_angle_alpha 90.00
_cell_angle_beta 105.651(3)
_cell_angle_gamma 90.00
_cell_formula_units_Z 4
_cell_length_a 33.349(5)
_cell_length_b 4.8461(7)
_cell_length_c 13.0752(17)
_cell_measurement_temperature 298(2)
_cell_volume 2034.8(5)
_computing_cell_refinement 'Bruker XSCANS'
_computing_data_collection 'Bruker XSCANS'
_computing_data_reduction 'Bruker SHELXTL'
_computing_molecular_graphics 'Bruker SHELXTL'
_computing_publication_material 'Bruker SHELXTL'
_computing_structure_refinement 'SHELXL-97 (Sheldrick, 1997)'
_computing_structure_solution 'SHELXS-97 (Sheldrick, 1990)'
_diffrn_ambient_temperature 298(2)
_diffrn_measured_fraction_theta_full 0.980
_diffrn_measured_fraction_theta_max 0.980
_diffrn_measurement_device_type 'Bruker P4'
_diffrn_measurement_method '\w scans'
_diffrn_radiation_monochromator graphite
_diffrn_radiation_source 'fine-focus sealed tube'
_diffrn_radiation_type MoK\a
_diffrn_radiation_wavelength 0.71073
_diffrn_reflns_av_R_equivalents 0.0418
_diffrn_reflns_av_sigmaI/netI 0.0788
_diffrn_reflns_limit_h_max 41
_diffrn_reflns_limit_h_min -36
_diffrn_reflns_limit_k_max 4
_diffrn_reflns_limit_k_min -6
_diffrn_reflns_limit_l_max 12
_diffrn_reflns_limit_l_min -16
_diffrn_reflns_number 5079
_diffrn_reflns_theta_full 26.36
_diffrn_reflns_theta_max 26.36
_diffrn_reflns_theta_min 3.14
_exptl_absorpt_coefficient_mu 4.104
_exptl_absorpt_correction_type none
_exptl_crystal_colour NO
_exptl_crystal_density_diffrn 1.987
_exptl_crystal_density_method 'not measured'
_exptl_crystal_description SHEET
_exptl_crystal_F_000 1144
_exptl_crystal_size_max 0.02
_exptl_crystal_size_mid 0.2
_exptl_crystal_size_min 0.6
_refine_diff_density_max 0.894
_refine_diff_density_min -1.359
_refine_diff_density_rms 0.146
_refine_ls_extinction_method none
_refine_ls_goodness_of_fit_ref 1.065
_refine_ls_hydrogen_treatment mixed
_refine_ls_matrix_type full
_refine_ls_number_parameters 96
_refine_ls_number_reflns 2039
_refine_ls_number_restraints 0
_refine_ls_restrained_S_all 1.065
_refine_ls_R_factor_all 0.0466
_refine_ls_R_factor_gt 0.0424
_refine_ls_shift/su_max 0.853
_refine_ls_shift/su_mean 0.235
_refine_ls_structure_factor_coef Fsqd
_refine_ls_weighting_details 'calc w=1/[\s^2^(Fo^2^)+(0.0303P)^2^+1.3249P] where P=(Fo^2^+2Fc^2^)/3'
_refine_ls_weighting_scheme calc
_refine_ls_wR_factor_gt 0.1069
_refine_ls_wR_factor_ref 0.1104
_reflns_number_gt 1809
_reflns_number_total 2039
_reflns_threshold_expression >2sigma(I)
_cod_data_source_file ic7007304-file003.cif
_cod_data_source_block CdI2(PEA)2
_cod_depositor_comments
;
The following automatic conversions were performed:

'_symmetry_cell_setting' value 'Monoclinic' changed to 'monoclinic'
according to
/usr/data/users/saulius/automatic-downloads/retrospective/ACS/lib/dictionaries/cif_core.dic
dictionary named 'cif_core.dic' version 2.4.2 from 2011-04-26.

Automatic conversion script
Id: cif_fix_values 2281 2013-09-26 08:29:07Z andrius 
;
_cod_original_cell_volume 2034.7(5)
_cod_original_sg_symbol_H-M C2/c
_cod_database_code 4339359

loop_
_symmetry_equiv_pos_as_xyz
'x, y, z'
'-x, y, -z+1/2'
'x+1/2, y+1/2, z'
'-x+1/2, y+1/2, -z+1/2'
'-x, -y, -z'
'x, -y, z-1/2'
'-x+1/2, -y+1/2, -z'
'x+1/2, -y+1/2, z-1/2'

loop_
_atom_site_label
_atom_site_type_symbol
_atom_site_fract_x
_atom_site_fract_y
_atom_site_fract_z
_atom_site_U_iso_or_equiv
_atom_site_adp_type
_atom_site_occupancy
_atom_site_symmetry_multiplicity
_atom_site_calc_flag
_atom_site_refinement_flags
C1 C 0.81676(18) 0.2322(15) 0.4899(8) 0.106(3) Uani 1 1 d .
H1 H 0.8163 0.1886 0.5588 0.127 Uiso 1 1 calc R
C2 C 0.7885(3) 0.422(2) 0.4291(14) 0.157(6) Uani 1 1 d .
H2 H 0.7678 0.4964 0.4561 0.188 Uiso 1 1 calc R
C3 C 0.7910(4) 0.500(2) 0.3306(17) 0.182(9) Uani 1 1 d .
H3 H 0.7733 0.6349 0.2925 0.218 Uiso 1 1 calc R
C4 C 0.8196(4) 0.377(2) 0.2894(10) 0.152(5) Uani 1 1 d .
H4 H 0.8205 0.4235 0.2210 0.183 Uiso 1 1 calc R
C5 C 0.8469(2) 0.1896(17) 0.3452(6) 0.100(2) Uani 1 1 d .
H5 H 0.8668 0.1129 0.3158 0.120 Uiso 1 1 calc R
C6 C 0.84527(15) 0.1118(11) 0.4447(5) 0.0661(14) Uani 1 1 d .
C7 C 0.87639(14) -0.0929(10) 0.5067(4) 0.0603(12) Uani 1 1 d .
H7A H 0.8824 -0.2299 0.4587 0.072 Uiso 1 1 calc R
H7B H 0.8648 -0.1871 0.5576 0.072 Uiso 1 1 calc R
C8 C 0.91622(13) 0.0528(9) 0.5644(4) 0.0526(11) Uani 1 1 d .
H8A H 0.9269 0.1529 0.5131 0.063 Uiso 1 1 calc R
H8B H 0.9100 0.1862 0.6133 0.063 Uiso 1 1 calc R
Cd1 Cd 1.0000 0.06053(10) 0.7500 0.05223(18) Uani 1 2 d S
I1 I 1.044027(10) 0.40071(7) 0.64872(2) 0.05923(18) Uani 1 1 d .
N1 N 0.94871(11) -0.1388(8) 0.6242(3) 0.0489(8) Uani 1 1 d .
H1A H 0.9601 -0.2254 0.5779 0.059 Uiso 1 1 calc R
H1B H 0.9365 -0.2680 0.6551 0.059 Uiso 1 1 calc R

loop_
_atom_site_aniso_label
_atom_site_aniso_U_11
_atom_site_aniso_U_22
_atom_site_aniso_U_33
_atom_site_aniso_U_23
_atom_site_aniso_U_13
_atom_site_aniso_U_12
C1 0.058(3) 0.073(4) 0.178(8) -0.021(5) 0.018(4) 0.001(3)
C2 0.056(4) 0.081(7) 0.298(19) -0.036(8) -0.012(7) 0.007(4)
C3 0.101(8) 0.068(6) 0.29(2) 0.030(9) -0.098(11) -0.005(5)
C4 0.137(8) 0.110(8) 0.152(9) 0.050(6) -0.061(8) -0.037(7)
C5 0.093(5) 0.094(5) 0.091(5) 0.020(4) -0.012(4) -0.013(4)
C6 0.049(3) 0.057(3) 0.082(4) -0.006(2) -0.001(2) -0.013(2)
C7 0.049(2) 0.056(3) 0.071(3) -0.004(2) 0.007(2) -0.0066(19)
C8 0.051(2) 0.048(2) 0.050(2) 0.0013(19) -0.0022(19) -0.0032(19)
Cd1 0.0477(3) 0.0604(3) 0.0416(3) 0.000 0.00025(19) 0.000
I1 0.0728(3) 0.0633(3) 0.0454(2) 0.00243(12) 0.02260(17) -0.00147(13)
N1 0.0503(18) 0.0461(19) 0.0442(19) -0.0019(15) 0.0025(15) -0.0003(16)

loop_
_atom_type_symbol
_atom_type_description
_atom_type_scat_dispersion_real
_atom_type_scat_dispersion_imag
_atom_type_scat_source
C C 0.0033 0.0016 'International Tables Vol C Tables 4.2.6.8 and 6.1.1.4'
H H 0.0000 0.0000 'International Tables Vol C Tables 4.2.6.8 and 6.1.1.4'
N N 0.0061 0.0033 'International Tables Vol C Tables 4.2.6.8 and 6.1.1.4'
Cd Cd -0.8075 1.2024 'International Tables Vol C Tables 4.2.6.8 and 6.1.1.4'
I I -0.4742 1.8119 'International Tables Vol C Tables 4.2.6.8 and 6.1.1.4'

loop_
_geom_angle_atom_site_label_1
_geom_angle_atom_site_label_2
_geom_angle_atom_site_label_3
_geom_angle
_geom_angle_site_symmetry_1
_geom_angle_site_symmetry_3
C6 C1 C2 118.1(10) . .
C3 C2 C1 120.9(13) . .
C4 C3 C2 118.9(10) . .
C5 C4 C3 121.6(13) . .
C4 C5 C6 120.3(11) . .
C5 C6 C1 119.9(7) . .
C5 C6 C7 119.7(6) . .
C1 C6 C7 120.3(6) . .
C6 C7 C8 110.2(4) . .
N1 C8 C7 112.9(4) . .
N1 Cd1 N1 129.06(19) . 2_756
N1 Cd1 I1 102.05(10) . 2_756
N1 Cd1 I1 107.63(10) 2_756 2_756
N1 Cd1 I1 107.63(10) . .
N1 Cd1 I1 102.05(10) 2_756 .
I1 Cd1 I1 106.97(2) 2_756 .
C8 N1 Cd1 114.9(3) . .

loop_
_geom_bond_atom_site_label_1
_geom_bond_atom_site_label_2
_geom_bond_distance
_geom_bond_site_symmetry_2
C1 C6 1.377(9) .
C1 C2 1.401(14) .
C2 C3 1.37(2) .
C3 C4 1.35(2) .
C4 C5 1.353(14) .
C5 C6 1.369(10) .
C6 C7 1.505(7) .
C7 C8 1.514(6) .
C8 N1 1.480(5) .
Cd1 N1 2.246(3) .
Cd1 N1 2.246(3) 2_756
Cd1 I1 2.7706(5) 2_756
Cd1 I1 2.7706(5) .
